data_4061051
loop_
_publ_author_name
'Onitsuka, Kiyotaka'
'Nishii, Masayoshi'
'Matsushima, Yuji'
'Takahashi, Shigetoshi'

_publ_section_title
;
 Unexpected Formation of the Vinyl--Phosphonio Complex
 [CpRu(PPh3)(C6H4PPh2CHCH2)][PF6] from a Vinylidene Complex
 via Nucleophilic Addition and Ortho Metalation of Triphenylphosphine
;
_journal_coden_ASTM ORGND7
_journal_issue 23
_journal_name_full Organometallics
_journal_page_first 5630
_journal_page_last 5632
_journal_paper_doi 10.1021/om049440f
_journal_volume 23
_journal_year 2004
_chemical_formula_moiety 'C48 H47 F6 P3 Ru '
_chemical_formula_sum 'C48 H47 F6 P3 Ru'
_chemical_formula_weight 931.88
_space_group_IT_number 14
_symmetry_cell_setting monoclinic
_symmetry_space_group_name_Hall '-P 2ybc'
_symmetry_space_group_name_H-M 'P 1 21/c 1'
_cell_angle_alpha 90
_cell_angle_beta 93.51(3)
_cell_angle_gamma 90
_cell_formula_units_Z 4
_cell_length_a 12.366(6)
_cell_length_b 30.378(5)
_cell_length_c 11.245(5)
_cell_measurement_temperature 203.1
_cell_volume 4216(2)
_exptl_crystal_density_diffrn 1.468
_cod_original_sg_symbol_H-M 'P 21/c'
_cod_original_formula_sum 'C48 H47 F6 P3 Ru '
_cod_database_code 4061051

loop_
_symmetry_equiv_pos_site_id
_symmetry_equiv_pos_as_xyz
1 +X,+Y,+Z
2 -X,1/2+Y,1/2-Z
3 -X,-Y,-Z
4 +X,1/2-Y,1/2+Z

loop_
_atom_site_label
_atom_site_type_symbol
_atom_site_fract_x
_atom_site_fract_y
_atom_site_fract_z
_atom_site_U_iso_or_equiv
_atom_site_adp_type
_atom_site_occupancy
_atom_site_symmetry_multiplicity
_atom_site_calc_flag
_atom_site_refinement_flags
_atom_site_disorder_assembly
_atom_site_disorder_group
Ru(1) Ru 0.34260(6) 0.40636(2) 0.21487(6) 0.0205(1) Uani 1.00 1 d . . .
P(1) P 0.1020(2) 0.37887(8) 0.2966(2) 0.0270(6) Uani 1.00 1 d . . .
P(2) P 0.4521(2) 0.34391(7) 0.2578(2) 0.0238(5) Uani 1.00 1 d . . .
P(3) P -0.0364(2) 0.3827(1) -0.1537(3) 0.0420(8) Uani 1.00 1 d . . .
F(1) F -0.068(2) 0.4173(3) -0.247(1) 0.177(6) Uani 1.00 1 d . . .
F(2) F -0.1454(9) 0.3616(7) -0.161(1) 0.181(7) Uani 1.00 1 d . . .
F(3) F -0.014(1) 0.3523(4) -0.262(1) 0.140(5) Uani 1.00 1 d . . .
F(4) F -0.005(2) 0.3474(4) -0.056(1) 0.188(7) Uani 1.00 1 d . . .
F(5) F 0.0821(8) 0.3960(7) -0.146(1) 0.180(6) Uani 1.00 1 d . . .
F(6) F -0.047(2) 0.4151(4) -0.051(1) 0.174(6) Uani 1.00 1 d . . .
C(1) C 0.3624(9) 0.4500(3) 0.0522(8) 0.032(2) Uani 1.00 1 d . . .
C(2) C 0.2892(8) 0.4712(3) 0.1221(8) 0.029(2) Uani 1.00 1 d . . .
C(3) C 0.3451(9) 0.4800(3) 0.2359(8) 0.033(3) Uani 1.00 1 d . . .
C(4) C 0.4538(9) 0.4645(3) 0.2329(9) 0.037(3) Uani 1.00 1 d . . .
C(5) C 0.4653(8) 0.4457(3) 0.1174(8) 0.035(3) Uani 1.00 1 d . . .
C(6) C 0.3394(9) 0.4358(4) -0.0761(9) 0.042(3) Uani 1.00 1 d . . .
C(7) C 0.180(1) 0.4876(3) 0.0851(9) 0.047(3) Uani 1.00 1 d . . .
C(8) C 0.304(1) 0.5083(4) 0.333(1) 0.048(3) Uani 1.00 1 d . . .
C(9) C 0.544(1) 0.4799(4) 0.317(1) 0.047(3) Uani 1.00 1 d . . .
C(10) C 0.5696(9) 0.4335(4) 0.061(1) 0.045(3) Uani 1.00 1 d . . .
C(11) C 0.2469(7) 0.3572(3) 0.1154(8) 0.028(2) Uani 1.00 1 d . . .
C(12) C 0.1776(7) 0.3874(3) 0.1692(8) 0.026(2) Uani 1.00 1 d . . .
C(13) C 0.1972(7) 0.3854(3) 0.4212(8) 0.029(2) Uani 1.00 1 d . . .
C(14) C 0.3009(8) 0.3986(3) 0.3900(8) 0.028(2) Uani 1.00 1 d . . .
C(15) C 0.3721(8) 0.4079(3) 0.4897(8) 0.033(2) Uani 1.00 1 d . . .
C(16) C 0.3447(8) 0.4021(3) 0.6051(8) 0.031(2) Uani 1.00 1 d . . .
C(17) C 0.2400(9) 0.3903(3) 0.6318(9) 0.040(3) Uani 1.00 1 d . . .
C(18) C 0.1655(9) 0.3811(4) 0.5400(8) 0.038(3) Uani 1.00 1 d . . .
C(19) C 0.0057(7) 0.4230(3) 0.2973(8) 0.029(2) Uani 1.00 1 d . . .
C(20) C 0.028(1) 0.4607(4) 0.358(1) 0.053(4) Uani 1.00 1 d . . .
C(21) C -0.041(1) 0.4966(4) 0.347(1) 0.065(4) Uani 1.00 1 d . . .
C(22) C -0.132(1) 0.4941(4) 0.274(1) 0.060(4) Uani 1.00 1 d . . .
C(23) C -0.153(1) 0.4576(5) 0.211(1) 0.063(4) Uani 1.00 1 d . . .
C(24) C -0.0870(9) 0.4208(4) 0.218(1) 0.047(3) Uani 1.00 1 d . . .
C(25) C 0.0265(8) 0.3285(3) 0.297(1) 0.036(3) Uani 1.00 1 d . . .
C(26) C -0.045(1) 0.3213(5) 0.386(1) 0.064(4) Uani 1.00 1 d . . .
C(27) C -0.107(1) 0.2830(5) 0.390(2) 0.072(5) Uani 1.00 1 d . . .
C(28) C -0.087(1) 0.2502(5) 0.308(2) 0.074(5) Uani 1.00 1 d . . .
C(29) C -0.020(1) 0.2570(4) 0.220(2) 0.069(5) Uani 1.00 1 d . . .
C(30) C 0.0369(9) 0.2958(4) 0.211(1) 0.057(4) Uani 1.00 1 d . . .
C(31) C 0.3787(7) 0.2929(3) 0.2894(8) 0.026(2) Uani 1.00 1 d . . .
C(32) C 0.3162(8) 0.2898(3) 0.3866(9) 0.033(3) Uani 1.00 1 d . . .
C(33) C 0.2527(9) 0.2534(4) 0.407(1) 0.043(3) Uani 1.00 1 d . . .
C(34) C 0.253(1) 0.2183(3) 0.326(1) 0.047(3) Uani 1.00 1 d . . .
C(35) C 0.317(1) 0.2208(4) 0.231(1) 0.052(4) Uani 1.00 1 d . . .
C(36) C 0.3805(9) 0.2574(3) 0.2120(9) 0.040(3) Uani 1.00 1 d . . .
C(37) C 0.5354(7) 0.3279(3) 0.1364(8) 0.029(2) Uani 1.00 1 d . . .
C(38) C 0.4884(8) 0.3282(4) 0.0188(9) 0.038(3) Uani 1.00 1 d . . .
C(39) C 0.5516(9) 0.3152(4) -0.074(1) 0.046(3) Uani 1.00 1 d . . .
C(40) C 0.657(1) 0.3043(5) -0.056(1) 0.065(4) Uani 1.00 1 d . . .
C(41) C 0.705(1) 0.3046(6) 0.061(1) 0.074(5) Uani 1.00 1 d . . .
C(42) C 0.6417(9) 0.3148(4) 0.155(1) 0.050(3) Uani 1.00 1 d . . .
C(43) C 0.5531(8) 0.3467(3) 0.3853(9) 0.035(3) Uani 1.00 1 d . . .
C(44) C 0.631(1) 0.3799(4) 0.384(1) 0.047(3) Uani 1.00 1 d . . .
C(45) C 0.709(1) 0.3852(4) 0.477(1) 0.055(4) Uani 1.00 1 d . . .
C(46) C 0.711(1) 0.3563(5) 0.573(1) 0.063(4) Uani 1.00 1 d . . .
C(47) C 0.636(1) 0.3231(5) 0.574(1) 0.067(4) Uani 1.00 1 d . . .
C(48) C 0.558(1) 0.3166(4) 0.476(1) 0.053(4) Uani 1.00 1 d . . .
H(1) H 0.3098 0.4070 -0.0784 0.050 Uiso 1.00 1 c R . .
H(2) H 0.4048 0.4360 -0.1161 0.050 Uiso 1.00 1 c R . .
H(3) H 0.2888 0.4557 -0.1137 0.050 Uiso 1.00 1 c R . .
H(4) H 0.1844 0.5169 0.0564 0.056 Uiso 1.00 1 c R . .
H(5) H 0.1360 0.4871 0.1513 0.056 Uiso 1.00 1 c R . .
H(6) H 0.1500 0.4691 0.0235 0.056 Uiso 1.00 1 c R . .
H(7) H 0.3270 0.5379 0.3236 0.058 Uiso 1.00 1 c R . .
H(8) H 0.3326 0.4977 0.4084 0.058 Uiso 1.00 1 c R . .
H(9) H 0.2275 0.5071 0.3311 0.058 Uiso 1.00 1 c R . .
H(10) H 0.5776 0.5052 0.2865 0.056 Uiso 1.00 1 c R . .
H(11) H 0.5965 0.4572 0.3279 0.056 Uiso 1.00 1 c R . .
H(12) H 0.5174 0.4865 0.3925 0.056 Uiso 1.00 1 c R . .
H(13) H 0.5782 0.4024 0.0597 0.055 Uiso 1.00 1 c R . .
H(14) H 0.6294 0.4462 0.1055 0.055 Uiso 1.00 1 c R . .
H(15) H 0.5670 0.4445 -0.0184 0.055 Uiso 1.00 1 c R . .
H(16) H 0.1708 0.4156 0.1329 0.032 Uiso 1.00 1 c R . .
H(17) H 0.4425 0.4186 0.4762 0.040 Uiso 1.00 1 c R . .
H(18) H 0.3983 0.4064 0.6683 0.037 Uiso 1.00 1 c R . .
H(19) H 0.2207 0.3885 0.7122 0.049 Uiso 1.00 1 c R . .
H(20) H 0.0941 0.3721 0.5554 0.046 Uiso 1.00 1 c R . .
H(21) H 0.0926 0.4626 0.4089 0.063 Uiso 1.00 1 c R . .
H(22) H -0.0245 0.5228 0.3912 0.077 Uiso 1.00 1 c R . .
H(23) H -0.1808 0.5183 0.2676 0.071 Uiso 1.00 1 c R . .
H(24) H -0.2162 0.4568 0.1591 0.075 Uiso 1.00 1 c R . .
H(25) H -0.1032 0.3953 0.1707 0.055 Uiso 1.00 1 c R . .
H(26) H -0.0522 0.3431 0.4459 0.078 Uiso 1.00 1 c R . .
H(27) H -0.1605 0.2795 0.4466 0.087 Uiso 1.00 1 c R . .
H(28) H -0.1222 0.2225 0.3139 0.090 Uiso 1.00 1 c R . .
H(29) H -0.0112 0.2345 0.1632 0.083 Uiso 1.00 1 c R . .
H(30) H 0.0826 0.3002 0.1476 0.069 Uiso 1.00 1 c R . .
H(31) H 0.3168 0.3136 0.4417 0.040 Uiso 1.00 1 c R . .
H(32) H 0.2097 0.2522 0.4739 0.052 Uiso 1.00 1 c R . .
H(33) H 0.2099 0.1930 0.3367 0.056 Uiso 1.00 1 c R . .
H(34) H 0.3179 0.1969 0.1768 0.062 Uiso 1.00 1 c R . .
H(35) H 0.4250 0.2582 0.1461 0.048 Uiso 1.00 1 c R . .
H(36) H 0.4153 0.3370 0.0029 0.045 Uiso 1.00 1 c R . .
H(37) H 0.5189 0.3140 -0.1525 0.055 Uiso 1.00 1 c R . .
H(38) H 0.6986 0.2967 -0.1215 0.079 Uiso 1.00 1 c R . .
H(39) H 0.7801 0.2979 0.0753 0.089 Uiso 1.00 1 c R . .
H(40) H 0.6724 0.3126 0.2341 0.059 Uiso 1.00 1 c R . .
H(41) H 0.6308 0.3993 0.3176 0.055 Uiso 1.00 1 c R . .
H(42) H 0.7597 0.4085 0.4746 0.065 Uiso 1.00 1 c R . .
H(43) H 0.7640 0.3596 0.6376 0.074 Uiso 1.00 1 c R . .
H(44) H 0.6366 0.3039 0.6403 0.080 Uiso 1.00 1 c R . .
H(45) H 0.5105 0.2919 0.4746 0.063 Uiso 1.00 1 c R . .
H(46) H 0.2833 0.3657 0.0471 0.033 Uiso 1.00 1 c R . .
H(47) H 0.2569 0.3285 0.1477 0.033 Uiso 1.00 1 c R . .

loop_
_atom_site_aniso_label
_atom_site_aniso_U_11
_atom_site_aniso_U_22
_atom_site_aniso_U_33
_atom_site_aniso_U_12
_atom_site_aniso_U_13
_atom_site_aniso_U_23
Ru(1) 0.0247(3) 0.0195(3) 0.0175(3) -0.0039(4) 0.0019(2) -0.0019(4)
P(1) 0.025(1) 0.030(1) 0.027(1) 0.004(1) 0.0044(9) 0.001(1)
P(2) 0.026(1) 0.023(1) 0.022(1) -0.0022(9) 0.0003(9) -0.0031(9)
P(3) 0.038(2) 0.044(2) 0.044(2) -0.003(1) 0.002(1) -0.009(1)
F(1) 0.35(2) 0.067(7) 0.104(9) 0.007(9) -0.09(1) 0.049(6)
F(2) 0.079(8) 0.34(2) 0.12(1) -0.07(1) -0.005(7) 0.06(1)
F(3) 0.24(1) 0.089(8) 0.099(8) -0.018(9) 0.071(9) -0.044(6)
F(4) 0.32(2) 0.11(1) 0.12(1) -0.03(1) -0.08(1) 0.044(9)
F(5) 0.058(6) 0.38(2) 0.105(9) -0.05(1) 0.012(6) -0.02(1)
F(6) 0.30(2) 0.11(1) 0.101(9) 0.08(1) -0.01(1) -0.058(8)
C(1) 0.051(6) 0.018(4) 0.027(5) -0.003(4) -0.005(4) 0.003(4)
C(2) 0.042(6) 0.015(4) 0.029(5) -0.001(4) -0.006(4) 0.003(4)
C(3) 0.050(6) 0.017(4) 0.033(6) 0.004(4) 0.008(5) -0.008(4)
C(4) 0.054(7) 0.030(5) 0.026(5) -0.004(5) 0.003(5) -0.011(4)
C(5) 0.045(6) 0.034(5) 0.027(5) -0.004(4) 0.005(4) -0.000(4)
C(6) 0.051(6) 0.048(6) 0.026(5) -0.008(5) 0.001(4) 0.011(4)
C(7) 0.081(9) 0.025(5) 0.033(5) 0.010(5) -0.007(6) 0.009(4)
C(8) 0.063(8) 0.031(5) 0.050(7) 0.003(5) 0.004(6) -0.023(5)
C(9) 0.065(8) 0.041(6) 0.035(6) -0.019(6) -0.010(5) -0.006(5)
C(10) 0.048(6) 0.047(6) 0.042(6) -0.020(5) 0.009(5) -0.001(5)
C(11) 0.027(5) 0.028(5) 0.027(4) -0.005(4) -0.006(4) -0.002(4)
C(12) 0.021(4) 0.033(5) 0.025(4) -0.011(4) 0.005(3) 0.003(4)
C(13) 0.025(5) 0.032(5) 0.031(5) 0.008(4) 0.009(4) 0.006(4)
C(14) 0.038(5) 0.022(5) 0.026(4) 0.003(4) 0.004(4) -0.004(3)
C(15) 0.041(5) 0.032(5) 0.026(4) -0.000(5) 0.001(4) 0.001(5)
C(16) 0.051(6) 0.016(4) 0.025(4) 0.016(4) -0.002(4) -0.000(4)
C(17) 0.054(6) 0.035(5) 0.033(5) 0.015(5) 0.019(5) 0.006(4)
C(18) 0.045(6) 0.042(6) 0.027(5) 0.012(5) 0.009(4) 0.011(4)
C(19) 0.025(5) 0.041(5) 0.021(4) 0.001(4) 0.002(3) 0.003(4)
C(20) 0.055(7) 0.049(7) 0.054(7) 0.021(6) -0.007(6) 0.010(6)
C(21) 0.10(1) 0.040(7) 0.057(8) 0.023(7) -0.019(8) -0.010(6)
C(22) 0.053(8) 0.049(8) 0.076(9) 0.026(6) -0.005(7) 0.015(7)
C(23) 0.051(7) 0.068(8) 0.069(8) 0.016(7) -0.003(6) 0.018(8)
C(24) 0.040(6) 0.046(6) 0.052(7) 0.007(5) -0.012(5) 0.012(5)
C(25) 0.029(5) 0.031(5) 0.048(6) 0.001(4) 0.003(4) 0.013(5)
C(26) 0.072(9) 0.055(8) 0.067(9) -0.032(7) 0.022(7) 0.012(7)
C(27) 0.060(8) 0.057(8) 0.10(1) -0.025(7) 0.017(8) 0.025(8)
C(28) 0.064(9) 0.040(7) 0.12(1) -0.003(7) 0.015(9) 0.005(9)
C(29) 0.049(7) 0.051(8) 0.11(1) -0.024(6) 0.007(8) -0.025(8)
C(30) 0.034(6) 0.056(7) 0.082(9) -0.009(6) 0.012(6) -0.021(7)
C(31) 0.024(4) 0.028(5) 0.027(4) -0.001(4) -0.000(3) 0.000(4)
C(32) 0.029(5) 0.038(6) 0.032(5) 0.005(4) 0.000(4) 0.001(4)
C(33) 0.048(6) 0.037(5) 0.044(6) 0.013(5) 0.011(5) 0.015(5)
C(34) 0.063(8) 0.026(5) 0.052(7) -0.014(5) -0.009(6) 0.009(5)
C(35) 0.09(1) 0.040(6) 0.031(6) -0.013(6) -0.011(6) -0.009(5)
C(36) 0.063(7) 0.028(5) 0.029(5) -0.005(4) -0.000(5) -0.004(4)
C(37) 0.024(5) 0.031(5) 0.032(5) 0.006(4) 0.010(4) -0.007(4)
C(38) 0.026(5) 0.049(6) 0.038(5) -0.005(4) -0.000(4) -0.010(5)
C(39) 0.035(6) 0.062(7) 0.040(6) 0.010(5) 0.010(5) -0.007(5)
C(40) 0.046(7) 0.09(1) 0.057(8) 0.017(7) 0.012(6) -0.020(8)
C(41) 0.040(7) 0.12(1) 0.066(9) 0.027(8) 0.009(6) -0.017(9)
C(42) 0.030(6) 0.082(9) 0.037(6) 0.009(6) -0.009(5) -0.014(6)
C(43) 0.035(5) 0.032(5) 0.036(5) 0.005(4) -0.003(4) -0.009(4)
C(44) 0.065(8) 0.036(6) 0.037(6) -0.002(5) -0.015(5) -0.003(5)
C(45) 0.045(7) 0.063(8) 0.055(7) -0.004(6) -0.017(6) -0.036(6)
C(46) 0.054(8) 0.08(1) 0.053(8) 0.009(7) -0.023(6) -0.010(7)
C(47) 0.069(9) 0.09(1) 0.036(6) 0.021(8) -0.012(6) -0.012(7)
C(48) 0.058(8) 0.066(8) 0.035(6) 0.008(6) -0.012(5) -0.006(6)

loop_
_geom_bond_atom_site_label_1
_geom_bond_atom_site_label_2
_geom_bond_distance
_geom_bond_publ_flag
_geom_bond_site_symmetry_1
_geom_bond_site_symmetry_2
Ru(1) P(2) 2.363(2) ? . .
Ru(1) C(1) 2.283(9) ? . .
Ru(1) C(2) 2.305(9) ? . .
Ru(1) C(3) 2.250(9) ? . .
Ru(1) C(4) 2.24(1) ? . .
Ru(1) C(5) 2.27(1) ? . .
Ru(1) C(11) 2.172(9) ? . .
Ru(1) C(12) 2.152(8) ? . .
Ru(1) C(14) 2.079(9) ? . .
P(1) C(12) 1.777(9) ? . .
P(1) C(13) 1.785(9) ? . .
P(1) C(19) 1.79(1) ? . .
P(1) C(25) 1.79(1) ? . .
P(2) C(31) 1.843(9) ? . .
P(2) C(37) 1.83(1) ? . .
P(2) C(43) 1.85(1) ? . .
P(3) F(1) 1.52(1) ? . .
P(3) F(2) 1.49(1) ? . .
P(3) F(3) 1.57(1) ? . .
P(3) F(4) 1.57(1) ? . .
P(3) F(5) 1.52(1) ? . .
P(3) F(6) 1.53(1) ? . .
C(1) C(2) 1.39(1) ? . .
C(1) C(5) 1.44(1) ? . .
C(1) C(6) 1.52(1) ? . .
C(2) C(3) 1.44(1) ? . .
C(2) C(7) 1.47(2) ? . .
C(3) C(4) 1.43(2) ? . .
C(3) C(8) 1.50(1) ? . .
C(4) C(5) 1.43(1) ? . .
C(4) C(9) 1.49(2) ? . .
C(5) C(10) 1.52(2) ? . .
C(11) C(12) 1.42(1) ? . .
C(13) C(14) 1.41(1) ? . .
C(13) C(18) 1.42(1) ? . .
C(14) C(15) 1.41(1) ? . .
C(15) C(16) 1.37(1) ? . .
C(16) C(17) 1.39(1) ? . .
C(17) C(18) 1.37(1) ? . .
C(19) C(20) 1.35(2) ? . .
C(19) C(24) 1.41(1) ? . .
C(20) C(21) 1.39(2) ? . .
C(21) C(22) 1.36(2) ? . .
C(22) C(23) 1.33(2) ? . .
C(23) C(24) 1.38(2) ? . .
C(25) C(26) 1.39(2) ? . .
C(25) C(30) 1.40(2) ? . .
C(26) C(25) 1.39(2) ? . .
C(26) C(27) 1.39(2) ? . .
C(27) C(28) 1.39(2) ? . .
C(28) C(29) 1.34(2) ? . .
C(29) C(30) 1.38(2) ? . .
C(30) C(25) 1.40(2) ? . .
C(31) C(32) 1.38(1) ? . .
C(31) C(36) 1.39(1) ? . .
C(32) C(33) 1.38(1) ? . .
C(33) C(34) 1.40(2) ? . .
C(34) C(35) 1.36(2) ? . .
C(35) C(36) 1.38(2) ? . .
C(37) C(38) 1.41(1) ? . .
C(37) C(42) 1.38(1) ? . .
C(38) C(39) 1.40(2) ? . .
C(39) C(40) 1.35(2) ? . .
C(40) C(41) 1.41(2) ? . .
C(41) C(42) 1.39(2) ? . .
C(43) C(44) 1.39(2) ? . .
C(43) C(48) 1.37(2) ? . .
C(44) C(45) 1.38(2) ? . .
C(45) C(46) 1.40(2) ? . .
C(46) C(47) 1.37(2) ? . .
C(47) C(48) 1.43(2) ? . .
C(6) H(1) 0.950 ? . .
C(6) H(2) 0.950 ? . .
C(6) H(3) 0.950 ? . .
C(7) H(4) 0.950 ? . .
C(7) H(5) 0.950 ? . .
C(7) H(6) 0.950 ? . .
C(8) H(7) 0.950 ? . .
C(8) H(8) 0.950 ? . .
C(8) H(9) 0.950 ? . .
C(9) H(10) 0.950 ? . .
C(9) H(11) 0.950 ? . .
C(9) H(12) 0.950 ? . .
C(10) H(13) 0.950 ? . .
C(10) H(14) 0.950 ? . .
C(10) H(15) 0.950 ? . .
C(11) H(46) 0.950 ? . .
C(11) H(47) 0.950 ? . .
C(12) H(16) 0.950 ? . .
C(15) H(17) 0.950 ? . .
C(16) H(18) 0.950 ? . .
C(17) H(19) 0.950 ? . .
C(18) H(20) 0.950 ? . .
C(20) H(21) 0.950 ? . .
C(21) H(22) 0.950 ? . .
C(22) H(23) 0.950 ? . .
C(23) H(24) 0.950 ? . .
C(24) H(25) 0.950 ? . .
C(26) H(26) 0.950 ? . .
C(27) H(27) 0.950 ? . .
C(28) H(28) 0.950 ? . .
C(29) H(29) 0.950 ? . .
C(30) H(30) 0.950 ? . .
C(32) H(31) 0.950 ? . .
C(33) H(32) 0.950 ? . .
C(34) H(33) 0.950 ? . .
C(35) H(34) 0.950 ? . .
C(36) H(35) 0.950 ? . .
C(38) H(36) 0.950 ? . .
C(39) H(37) 0.950 ? . .
C(40) H(38) 0.950 ? . .
C(41) H(39) 0.950 ? . .
C(42) H(40) 0.950 ? . .
C(44) H(41) 0.950 ? . .
C(45) H(42) 0.950 ? . .
C(46) H(43) 0.950 ? . .
C(47) H(44) 0.950 ? . .
C(48) H(45) 0.950 ? . .
H(16) C(12) 0.950 ? . .
H(36) C(38) 0.950 ? . .
